data_7245255
loop_
_publ_author_name
'Wei, Wenwen'
'Zhang, Xue'
'Lu, Liping'
'Feng, Sisi'

_publ_section_title
;
 Novel 2D Isomorphic Lanthanide Complexes Based on A Bifunctional
 5-(pyridin-3-yloxy)isophthalic Acid: Synthesis, Structure, Fluorescence
 and Magnetic Properties
;
_journal_name_full CrystEngComm
_journal_paper_doi 10.1039/D2CE00626J
_journal_year 2022
_chemical_formula_moiety 'C39 H27 Dy2 N3 O18, 1[H2O]'
_chemical_formula_sum 'C39 H29 Dy2 N3 O19'
_chemical_formula_weight 1168.65
_space_group_crystal_system monoclinic
_space_group_IT_number 14
_space_group_name_Hall '-P 2yn'
_space_group_name_H-M_alt 'P 1 21/n 1'
_atom_sites_solution_hydrogens mixed
_audit_creation_date 2022-04-21
_audit_creation_method
;
Olex2 1.5
(compiled 2021.12.09 svn.r5202d8cf for OlexSys, GUI svn.r6439)
;
_audit_update_record
;
2022-05-07 deposited with the CCDC.	2022-07-22 downloaded from the CCDC.
;
_cell_angle_alpha 90
_cell_angle_beta 97.597(2)
_cell_angle_gamma 90
_cell_formula_units_Z 4
_cell_length_a 15.9959(10)
_cell_length_b 13.5136(8)
_cell_length_c 19.9109(12)
_cell_measurement_reflns_used 8572
_cell_measurement_temperature 296.15
_cell_measurement_theta_max 27.61
_cell_measurement_theta_min 2.31
_cell_volume 4266.2(4)
_computing_cell_refinement 'Bruker SAINT'
_computing_data_collection 'Bruker APEX2'
_computing_data_reduction 'Bruker SAINT'
_computing_molecular_graphics 'Olex2 1.5 (Dolomanov et al., 2009)'
_computing_publication_material 'Olex2 1.5 (Dolomanov et al., 2009)'
_computing_structure_refinement 'SHELXL 2018/3 (Sheldrick, 2015)'
_diffrn_ambient_temperature 296.15
_diffrn_measured_fraction_theta_full 0.998
_diffrn_measured_fraction_theta_max 0.981
_diffrn_measurement_device_type 'Bruker APEX-II CCD'
_diffrn_measurement_method '\f and \w scans'
_diffrn_radiation_type MoK\a
_diffrn_radiation_wavelength 0.71073
_diffrn_reflns_av_R_equivalents 0.0407
_diffrn_reflns_av_unetI/netI 0.0534
_diffrn_reflns_Laue_measured_fraction_full 0.998
_diffrn_reflns_Laue_measured_fraction_max 0.981
_diffrn_reflns_limit_h_max 19
_diffrn_reflns_limit_h_min -20
_diffrn_reflns_limit_k_max 17
_diffrn_reflns_limit_k_min -17
_diffrn_reflns_limit_l_max 25
_diffrn_reflns_limit_l_min -15
_diffrn_reflns_number 25447
_diffrn_reflns_point_group_measured_fraction_full 0.998
_diffrn_reflns_point_group_measured_fraction_max 0.981
_diffrn_reflns_theta_full 25.242
_diffrn_reflns_theta_max 27.673
_diffrn_reflns_theta_min 2.556
_diffrn_source_current 30.0
_diffrn_source_power 1.5
_diffrn_source_voltage 50.0
_exptl_absorpt_coefficient_mu 3.558
_exptl_absorpt_correction_T_max 0.7456
_exptl_absorpt_correction_T_min 0.4596
_exptl_absorpt_correction_type multi-scan
_exptl_absorpt_process_details
;
SADABS-2014/5 (Bruker,2014/5) was used for absorption correction.
wR2(int) was 0.1268 before and 0.0472 after correction.
The Ratio of minimum to maximum transmission is 0.6164.
The \l/2 correction factor is 0.00150.
;
_exptl_crystal_colour 'clear light colourless'
_exptl_crystal_colour_lustre clear
_exptl_crystal_colour_modifier light
_exptl_crystal_colour_primary colourless
_exptl_crystal_density_diffrn 1.820
_exptl_crystal_density_method 'not measured'
_exptl_crystal_description block
_exptl_crystal_F_000 2272
_exptl_crystal_preparation 'Magnetic properties'
_exptl_crystal_size_max 0.15
_exptl_crystal_size_mid 0.13
_exptl_crystal_size_min 0.12
_refine_diff_density_max 1.549
_refine_diff_density_min -1.731
_refine_diff_density_rms 0.132
_refine_ls_extinction_method none
_refine_ls_goodness_of_fit_ref 1.011
_refine_ls_hydrogen_treatment constr
_refine_ls_matrix_type full
_refine_ls_number_parameters 559
_refine_ls_number_reflns 9773
_refine_ls_number_restraints 0
_refine_ls_restrained_S_all 1.011
_refine_ls_R_factor_all 0.0455
_refine_ls_R_factor_gt 0.0323
_refine_ls_shift/su_max 0.002
_refine_ls_shift/su_mean 0.000
_refine_ls_structure_factor_coef Fsqd
_refine_ls_weighting_details 'w=1/[\s^2^(Fo^2^)+(0.0316P)^2^] where P=(Fo^2^+2Fc^2^)/3'
_refine_ls_weighting_scheme calc
_refine_ls_wR_factor_gt 0.0688
_refine_ls_wR_factor_ref 0.0734
_reflns_Friedel_coverage 0.000
_reflns_number_gt 7935
_reflns_number_total 9773
_reflns_threshold_expression 'I > 2\s(I)'
_cod_data_source_file d2ce00626j2.cif
_cod_data_source_block zx6_dy_sq
_cod_database_code 7245255
_shelx_shelxl_version_number 2018/3
_shelx_space_group_comment
;
The symmetry employed for this shelxl refinement is uniquely defined
by the following loop, which should always be used as a source of
symmetry information in preference to the above space-group names.
They are only intended as comments.
;
_shelx_estimated_absorpt_t_max 0.696
_shelx_estimated_absorpt_t_min 0.655
_olex2_refinement_description
;
1. Fixed Uiso
 At 1.2 times of:
  All C(H) groups
 At 1.5 times of:
  All O(H,H) groups
2.a Riding coordinates:
 O16(H16A,H16B), O17(H17A,H17B), O18(H18A,H18B)
2.b Aromatic/amide H refined with riding coordinates:
 C2(H2), C4(H4), C6(H6), C10(H10), C12(H12), C13(H13), C14(H14), C16(H16),
 C18(H18), C20(H20), C24(H24), C26(H26), C27(H27), C28(H28), C30(H30), C32(H32),
  C34(H34), C38(H38), C40(H40), C41(H41), C42(H42)
;
_smtbx_masks_void_probe_radius 1.2
_smtbx_masks_void_truncation_radius 1.2
_platon_squeeze_special_details
;
A solvent mask was calculated and 150 electrons were 
found in a volume of 512\%A^3^ in 1 void per unit cell. 
This is consistent with the presence of 
1[H2O] per Asymmetric Unit 
which account for 152 electrons 
per unit cell.
;
_platon_squeeze_void_probe_radius 1.20
_olex2_submission_special_instructions 'No special instructions were received'

loop_
_space_group_symop_operation_xyz
'x, y, z'
'-x+1/2, y+1/2, -z+1/2'
'-x, -y, -z'
'x-1/2, -y-1/2, z-1/2'

loop_
_atom_site_label
_atom_site_type_symbol
_atom_site_fract_x
_atom_site_fract_y
_atom_site_fract_z
_atom_site_U_iso_or_equiv
_atom_site_adp_type
_atom_site_occupancy
_atom_site_site_symmetry_order
_atom_site_calc_flag
_atom_site_refinement_flags_posn
_atom_site_refinement_flags_adp
_atom_site_refinement_flags_occupancy
_atom_site_disorder_assembly
_atom_site_disorder_group
Dy1 Dy 0.65752(2) 0.60743(2) 0.15424(2) 0.01650(5) Uani 1 1 d . . . . .
Dy2 Dy 0.92472(2) 0.33030(2) 0.24491(2) 0.01867(6) Uani 1 1 d . . . . .
O1 O 0.79021(16) 0.60408(19) 0.20943(15) 0.0282(7) Uani 1 1 d . . . . .
O2 O 0.89406(18) 0.49682(19) 0.23012(17) 0.0374(8) Uani 1 1 d . . . . .
O3 O 0.83678(16) 0.93842(19) 0.31267(15) 0.0279(6) Uani 1 1 d . . . . .
O4 O 0.96090(17) 1.00621(19) 0.31357(17) 0.0363(8) Uani 1 1 d . . . . .
O5 O 1.15080(16) 0.7136(2) 0.27323(18) 0.0450(9) Uani 1 1 d . . . . .
O6 O 0.64426(17) 0.65958(19) 0.26460(14) 0.0260(6) Uani 1 1 d . . . . .
O7 O 0.56766(17) 0.70463(19) 0.34272(14) 0.0280(6) Uani 1 1 d . . . . .
O8 O 0.82001(18) 0.3442(2) 0.31258(15) 0.0355(7) Uani 1 1 d . . . . .
O9 O 0.79231(18) 0.25011(19) 0.39805(15) 0.0335(7) Uani 1 1 d . . . . .
O10 O 0.62615(18) 0.4731(2) 0.53619(15) 0.0364(7) Uani 1 1 d . . . . .
O11 O 0.53634(15) 0.70375(19) 0.14055(15) 0.0259(6) Uani 1 1 d . . . . .
O12 O 0.45223(17) 0.7356(2) 0.21739(15) 0.0319(7) Uani 1 1 d . . . . .
O13 O 0.39747(17) 0.4599(2) -0.04534(15) 0.0339(7) Uani 1 1 d . . . . .
O14 O 0.26076(16) 0.4744(2) -0.07419(14) 0.0323(7) Uani 1 1 d . . . . .
O15 O 0.17012(16) 0.7458(2) 0.07714(17) 0.0366(8) Uani 1 1 d . . . . .
O16 O 0.80246(17) 0.3426(2) 0.15936(15) 0.0334(7) Uani 1 1 d . . . . .
H16A H 0.800314 0.383998 0.129075 0.050 Uiso 1 1 d R U . . .
H16B H 0.762384 0.354438 0.179865 0.050 Uiso 1 1 d R U . . .
O17 O 1.01597(18) 0.3926(2) 0.17605(17) 0.0382(8) Uani 1 1 d . . . . .
H17A H 1.055467 0.361952 0.163606 0.057 Uiso 1 1 d R U . . .
H17B H 1.010277 0.444172 0.154266 0.057 Uiso 1 1 d R U . . .
O18 O 1.0106(2) 0.4172(2) 0.33663(16) 0.0459(9) Uani 1 1 d . . . . .
H18A H 1.009163 0.383603 0.370670 0.069 Uiso 1 1 d R U . . .
H18B H 1.060073 0.431853 0.334810 0.069 Uiso 1 1 d R U . . .
C1 C 1.0644(2) 0.7304(3) 0.2727(2) 0.0333(11) Uani 1 1 d . . . . .
C2 C 1.0112(2) 0.6514(3) 0.2557(2) 0.0270(9) Uani 1 1 d . . . . .
H2 H 1.033211 0.589264 0.248125 0.032 Uiso 1 1 calc R U . . .
C3 C 0.9242(2) 0.6655(3) 0.2501(2) 0.0234(9) Uani 1 1 d . . . . .
C4 C 0.8927(2) 0.7581(3) 0.2644(2) 0.0229(9) Uani 1 1 d . . . . .
H4 H 0.834743 0.767874 0.261442 0.027 Uiso 1 1 calc R U . . .
C5 C 0.9474(2) 0.8357(3) 0.2830(2) 0.0274(9) Uani 1 1 d . . . . .
C6 C 1.0334(2) 0.8228(3) 0.2854(3) 0.0342(11) Uani 1 1 d . . . . .
H6 H 1.070030 0.875748 0.295513 0.041 Uiso 1 1 calc R U . . .
C7 C 0.8650(2) 0.5821(3) 0.2283(2) 0.0197(8) Uani 1 1 d . . . . .
C8 C 0.9141(2) 0.9323(3) 0.3043(2) 0.0263(9) Uani 1 1 d . . . . .
C9 C 1.2039(2) 0.7527(3) 0.3264(2) 0.0282(10) Uani 1 1 d . . . . .
C10 C 1.2845(2) 0.7761(3) 0.3131(2) 0.0332(10) Uani 1 1 d . . . . .
H10 H 1.298487 0.763885 0.270001 0.040 Uiso 1 1 calc R U . . .
N1 N 1.3423(2) 0.8151(3) 0.3592(2) 0.0446(10) Uani 1 1 d . . . . .
C12 C 1.3210(3) 0.8330(4) 0.4199(3) 0.0484(13) Uani 1 1 d . . . . .
H12 H 1.360417 0.863275 0.451924 0.058 Uiso 1 1 calc R U . . .
C13 C 1.2433(3) 0.8092(4) 0.4384(3) 0.0455(13) Uani 1 1 d . . . . .
H13 H 1.231396 0.820915 0.482136 0.055 Uiso 1 1 calc R U . . .
C14 C 1.1840(3) 0.7676(3) 0.3903(3) 0.0415(12) Uani 1 1 d . . . . .
H14 H 1.131174 0.749981 0.401124 0.050 Uiso 1 1 calc R U . . .
C15 C 0.6567(2) 0.4794(3) 0.4738(2) 0.0255(9) Uani 1 1 d . . . . .
C16 C 0.6270(3) 0.5553(3) 0.4306(2) 0.0296(9) Uani 1 1 d . . . . .
H16 H 0.590577 0.602570 0.444511 0.036 Uiso 1 1 calc R U . . .
C17 C 0.6516(2) 0.5607(3) 0.36647(19) 0.0214(8) Uani 1 1 d . . . . .
C18 C 0.7069(2) 0.4903(3) 0.3468(2) 0.0220(8) Uani 1 1 d . . . . .
H18 H 0.725555 0.495410 0.304600 0.026 Uiso 1 1 calc R U . . .
C19 C 0.7343(2) 0.4125(3) 0.3896(2) 0.0213(8) Uani 1 1 d . . . . .
C20 C 0.7101(2) 0.4078(3) 0.4535(2) 0.0236(9) Uani 1 1 d . . . . .
H20 H 0.729566 0.356784 0.482888 0.028 Uiso 1 1 calc R U . . .
C21 C 0.6184(2) 0.6457(3) 0.3217(2) 0.0223(8) Uani 1 1 d . . . . .
C22 C 0.7871(2) 0.3297(3) 0.3654(2) 0.0217(8) Uani 1 1 d . . . . .
C23 C 0.6803(3) 0.4854(3) 0.5956(2) 0.0325(10) Uani 1 1 d . . . . .
C24 C 0.7625(3) 0.5170(3) 0.5992(3) 0.0454(12) Uani 1 1 d . . . . .
H24 H 0.784120 0.530263 0.559050 0.055 Uiso 1 1 calc R U . . .
N2 N 0.8130(3) 0.5295(3) 0.6581(3) 0.0568(12) Uani 1 1 d . . . . .
C26 C 0.7806(4) 0.5101(4) 0.7144(3) 0.0639(17) Uani 1 1 d . . . . .
H26 H 0.814653 0.518014 0.755632 0.077 Uiso 1 1 calc R U . . .
C27 C 0.6990(5) 0.4788(5) 0.7147(3) 0.072(2) Uani 1 1 d . . . . .
H27 H 0.678805 0.467282 0.755659 0.086 Uiso 1 1 calc R U . . .
C28 C 0.6469(3) 0.4644(4) 0.6546(2) 0.0514(14) Uani 1 1 d . . . . .
H28 H 0.591884 0.441741 0.653794 0.062 Uiso 1 1 calc R U . . .
C29 C 0.2425(2) 0.6890(3) 0.0737(2) 0.0263(9) Uani 1 1 d . . . . .
C30 C 0.3123(2) 0.7131(3) 0.1184(2) 0.0242(9) Uani 1 1 d . . . . .
H30 H 0.308262 0.759783 0.152168 0.029 Uiso 1 1 calc R U . . .
C31 C 0.3893(2) 0.6675(3) 0.1132(2) 0.0219(8) Uani 1 1 d . . . . .
C32 C 0.3950(2) 0.5965(3) 0.0632(2) 0.0232(8) Uani 1 1 d . . . . .
H32 H 0.446466 0.566811 0.058897 0.028 Uiso 1 1 calc R U . . .
C33 C 0.3228(2) 0.5704(3) 0.0199(2) 0.0239(9) Uani 1 1 d . . . . .
C34 C 0.2461(2) 0.6177(3) 0.0241(2) 0.0254(9) Uani 1 1 d . . . . .
H34 H 0.198320 0.601718 -0.005727 0.030 Uiso 1 1 calc R U . . .
C35 C 0.4645(2) 0.7027(3) 0.1607(2) 0.0237(9) Uani 1 1 d . . . . .
C36 C 0.3273(2) 0.4966(3) -0.0359(2) 0.0243(9) Uani 1 1 d . . . . .
C37 C 0.0936(2) 0.7003(3) 0.0801(2) 0.0277(9) Uani 1 1 d . . . . .
C38 C 0.0839(3) 0.6023(3) 0.0952(2) 0.0353(11) Uani 1 1 d . . . . .
H38 H 0.131764 0.562906 0.103907 0.042 Uiso 1 1 calc R U . . .
N3 N 0.0081(2) 0.5607(3) 0.0979(2) 0.0374(9) Uani 1 1 d . . . . .
C40 C -0.0593(3) 0.6197(4) 0.0872(2) 0.0394(12) Uani 1 1 d . . . . .
H40 H -0.112370 0.592262 0.088410 0.047 Uiso 1 1 calc R U . . .
C41 C -0.0535(3) 0.7185(4) 0.0747(3) 0.0455(13) Uani 1 1 d . . . . .
H41 H -0.101969 0.757249 0.068803 0.055 Uiso 1 1 calc R U . . .
C42 C 0.0236(2) 0.7609(3) 0.0707(2) 0.0371(11) Uani 1 1 d . . . . .
H42 H 0.028447 0.828133 0.061957 0.045 Uiso 1 1 calc R U . . .

loop_
_atom_site_aniso_label
_atom_site_aniso_U_11
_atom_site_aniso_U_22
_atom_site_aniso_U_33
_atom_site_aniso_U_23
_atom_site_aniso_U_13
_atom_site_aniso_U_12
Dy1 0.01622(9) 0.01153(8) 0.02183(10) -0.00211(7) 0.00283(7) -0.00095(6)
Dy2 0.01897(9) 0.01351(9) 0.02350(11) -0.00158(7) 0.00269(7) -0.00093(6)
O1 0.0190(14) 0.0238(14) 0.0402(18) -0.0082(12) -0.0015(13) -0.0026(11)
O2 0.0314(16) 0.0118(14) 0.069(2) -0.0034(14) 0.0046(16) 0.0023(11)
O3 0.0222(14) 0.0193(14) 0.0421(18) -0.0019(13) 0.0035(13) 0.0017(11)
O4 0.0291(15) 0.0166(14) 0.064(2) -0.0125(14) 0.0082(15) -0.0006(12)
O5 0.0153(14) 0.0443(19) 0.074(3) -0.0303(18) 0.0024(15) -0.0013(13)
O6 0.0345(16) 0.0226(14) 0.0212(15) 0.0036(12) 0.0048(13) 0.0032(12)
O7 0.0323(15) 0.0228(14) 0.0321(17) 0.0046(12) 0.0161(14) 0.0080(12)
O8 0.0329(16) 0.0463(19) 0.0284(18) 0.0008(15) 0.0082(14) 0.0144(14)
O9 0.0423(17) 0.0162(14) 0.044(2) 0.0039(13) 0.0125(15) 0.0066(12)
O10 0.0373(17) 0.0498(19) 0.0237(17) 0.0068(14) 0.0101(14) 0.0101(14)
O11 0.0156(13) 0.0201(13) 0.0417(18) 0.0046(12) 0.0030(13) 0.0000(10)
O12 0.0339(16) 0.0323(16) 0.0282(17) -0.0103(13) -0.0005(14) -0.0045(13)
O13 0.0252(15) 0.0408(17) 0.0341(18) -0.0187(14) -0.0018(13) 0.0057(13)
O14 0.0223(14) 0.0445(18) 0.0299(17) -0.0189(14) 0.0030(13) -0.0082(12)
O15 0.0184(14) 0.0281(15) 0.064(2) -0.0120(15) 0.0087(15) 0.0010(11)
O16 0.0330(16) 0.0305(16) 0.0341(18) 0.0006(13) -0.0055(14) 0.0072(13)
O17 0.0358(17) 0.0224(15) 0.062(2) 0.0121(14) 0.0252(16) 0.0066(12)
O18 0.059(2) 0.0359(18) 0.039(2) 0.0006(15) -0.0095(17) -0.0110(16)
C1 0.0166(19) 0.028(2) 0.054(3) -0.014(2) -0.001(2) 0.0001(16)
C2 0.022(2) 0.0183(19) 0.040(3) -0.0072(18) 0.0020(19) 0.0007(15)
C3 0.022(2) 0.0160(19) 0.031(2) -0.0005(16) -0.0009(18) -0.0005(15)
C4 0.0169(18) 0.0161(18) 0.035(2) -0.0018(17) 0.0012(17) 0.0020(14)
C5 0.023(2) 0.0154(19) 0.042(3) -0.0032(17) 0.0002(19) 0.0007(15)
C6 0.022(2) 0.021(2) 0.059(3) -0.008(2) 0.003(2) -0.0025(16)
C7 0.0205(19) 0.0152(17) 0.024(2) -0.0023(15) 0.0060(17) 0.0000(14)
C8 0.025(2) 0.0176(19) 0.035(3) -0.0026(17) -0.0006(19) -0.0002(16)
C9 0.0187(19) 0.0184(19) 0.048(3) -0.0030(19) 0.0068(19) 0.0004(15)
C10 0.026(2) 0.044(3) 0.030(3) 0.001(2) 0.005(2) -0.0076(19)
N1 0.033(2) 0.061(3) 0.039(3) 0.003(2) 0.000(2) -0.0200(19)
C12 0.050(3) 0.051(3) 0.040(3) 0.000(2) -0.012(3) -0.006(2)
C13 0.067(4) 0.041(3) 0.030(3) 0.004(2) 0.013(3) 0.014(2)
C14 0.033(2) 0.038(3) 0.057(3) 0.008(2) 0.021(2) 0.005(2)
C15 0.030(2) 0.029(2) 0.018(2) 0.0014(17) 0.0070(18) 0.0008(17)
C16 0.037(2) 0.025(2) 0.028(2) -0.0004(18) 0.009(2) 0.0087(18)
C17 0.025(2) 0.0197(19) 0.020(2) 0.0022(16) 0.0041(17) 0.0014(15)
C18 0.027(2) 0.0210(19) 0.019(2) 0.0015(16) 0.0073(17) 0.0011(15)
C19 0.026(2) 0.0173(18) 0.021(2) -0.0007(15) 0.0051(17) 0.0002(15)
C20 0.032(2) 0.0208(19) 0.019(2) 0.0034(16) 0.0052(18) 0.0021(15)
C21 0.0221(19) 0.0195(19) 0.025(2) -0.0030(16) 0.0020(17) -0.0039(15)
C22 0.0208(19) 0.021(2) 0.022(2) -0.0064(16) -0.0001(17) 0.0015(15)
C23 0.053(3) 0.024(2) 0.022(2) 0.0010(17) 0.007(2) 0.0137(19)
C24 0.062(3) 0.034(3) 0.039(3) -0.002(2) 0.001(3) -0.002(2)
N2 0.078(3) 0.037(2) 0.051(3) -0.008(2) -0.012(3) -0.005(2)
C26 0.093(5) 0.051(3) 0.041(4) -0.012(3) -0.014(4) 0.024(3)
C27 0.101(5) 0.091(5) 0.025(3) 0.002(3) 0.014(4) 0.039(4)
C28 0.060(3) 0.065(4) 0.032(3) 0.002(3) 0.014(3) 0.019(3)
C29 0.0165(19) 0.026(2) 0.037(3) -0.0040(18) 0.0068(18) 0.0032(15)
C30 0.025(2) 0.022(2) 0.028(2) -0.0097(17) 0.0070(18) -0.0021(15)
C31 0.0186(18) 0.023(2) 0.024(2) 0.0005(16) 0.0024(17) -0.0038(15)
C32 0.0202(19) 0.0215(19) 0.028(2) -0.0033(17) 0.0039(17) -0.0007(15)
C33 0.024(2) 0.027(2) 0.021(2) -0.0054(17) 0.0044(17) -0.0031(16)
C34 0.0170(19) 0.031(2) 0.028(2) -0.0060(18) 0.0004(17) -0.0038(16)
C35 0.027(2) 0.0120(17) 0.030(2) -0.0009(16) -0.0039(18) 0.0007(15)
C36 0.025(2) 0.024(2) 0.024(2) -0.0032(17) 0.0040(18) -0.0046(16)
C37 0.019(2) 0.034(2) 0.031(2) -0.0049(19) 0.0033(18) 0.0021(16)
C38 0.025(2) 0.038(3) 0.044(3) 0.007(2) 0.011(2) 0.0086(18)
N3 0.031(2) 0.039(2) 0.044(2) 0.0102(19) 0.0099(18) -0.0035(17)
C40 0.022(2) 0.057(3) 0.039(3) 0.008(2) 0.004(2) -0.007(2)
C41 0.027(2) 0.052(3) 0.058(4) 0.012(3) 0.007(2) 0.015(2)
C42 0.025(2) 0.036(2) 0.051(3) 0.007(2) 0.009(2) 0.0091(18)

loop_
_atom_type_symbol
_atom_type_description
_atom_type_scat_dispersion_real
_atom_type_scat_dispersion_imag
_atom_type_scat_source
C C 0.0033 0.0016 'International Tables Vol C Tables 4.2.6.8 and 6.1.1.4'
Dy Dy -0.1892 4.4098 'International Tables Vol C Tables 4.2.6.8 and 6.1.1.4'
H H 0.0000 0.0000 'International Tables Vol C Tables 4.2.6.8 and 6.1.1.4'
N N 0.0061 0.0033 'International Tables Vol C Tables 4.2.6.8 and 6.1.1.4'
O O 0.0106 0.0060 'International Tables Vol C Tables 4.2.6.8 and 6.1.1.4'

loop_
_geom_angle_atom_site_label_1
_geom_angle_atom_site_label_2
_geom_angle_atom_site_label_3
_geom_angle
_geom_angle_site_symmetry_1
_geom_angle_site_symmetry_3
_geom_angle_publ_flag
O1 Dy1 Dy2 97.06(7) . 2_655 ?
O1 Dy1 O3 81.18(9) . 2_645 ?
O1 Dy1 O4 124.21(10) . 2_645 ?
O1 Dy1 O6 75.25(10) . . ?
O1 Dy1 O9 83.08(10) . 2_655 ?
O1 Dy1 O11 141.74(9) . . ?
O1 Dy1 O13 129.69(9) . 3_665 ?
O1 Dy1 O14 76.11(9) . 3_665 ?
O1 Dy1 C8 103.55(11) . 2_645 ?
O1 Dy1 C36 102.74(11) . 3_665 ?
O3 Dy1 Dy2 126.62(7) 2_645 2_655 ?
O3 Dy1 O4 53.32(8) 2_645 2_645 ?
O3 Dy1 O9 153.81(9) 2_645 2_655 ?
O3 Dy1 O13 83.25(10) 2_645 3_665 ?
O3 Dy1 O14 75.08(10) 2_645 3_665 ?
O3 Dy1 C8 26.87(10) 2_645 2_645 ?
O3 Dy1 C36 75.20(11) 2_645 3_665 ?
O4 Dy1 Dy2 88.40(7) 2_645 2_655 ?
O4 Dy1 C8 26.45(10) 2_645 2_645 ?
O4 Dy1 C36 95.44(11) 2_645 3_665 ?
O6 Dy1 Dy2 38.27(6) . 2_655 ?
O6 Dy1 O3 91.95(9) . 2_645 ?
O6 Dy1 O4 75.96(10) . 2_645 ?
O6 Dy1 O9 104.12(9) . 2_655 ?
O6 Dy1 O13 152.90(9) . 3_665 ?
O6 Dy1 O14 150.04(9) . 3_665 ?
O6 Dy1 C8 83.48(11) . 2_645 ?
O6 Dy1 C36 167.13(10) . 3_665 ?
O9 Dy1 Dy2 76.02(7) 2_655 2_655 ?
O9 Dy1 O4 150.47(9) 2_655 2_645 ?
O9 Dy1 O13 90.94(10) 2_655 3_665 ?
O9 Dy1 O14 80.90(10) 2_655 3_665 ?
O9 Dy1 C8 171.12(11) 2_655 2_645 ?
O9 Dy1 C36 88.10(10) 2_655 3_665 ?
O11 Dy1 Dy2 45.68(7) . 2_655 ?
O11 Dy1 O3 124.93(9) . 2_645 ?
O11 Dy1 O4 71.71(9) . 2_645 ?
O11 Dy1 O6 76.33(10) . . ?
O11 Dy1 O9 79.57(9) . 2_655 ?
O11 Dy1 O13 84.62(10) . 3_665 ?
O11 Dy1 O14 133.22(10) . 3_665 ?
O11 Dy1 C8 98.10(10) . 2_645 ?
O11 Dy1 C36 110.42(11) . 3_665 ?
O13 Dy1 Dy2 129.85(6) 3_665 2_655 ?
O13 Dy1 O4 79.88(11) 3_665 2_645 ?
O13 Dy1 O14 53.66(9) 3_665 3_665 ?
O13 Dy1 C8 80.28(12) 3_665 2_645 ?
O13 Dy1 C36 26.96(10) 3_665 3_665 ?
O14 Dy1 Dy2 156.58(7) 3_665 2_655 ?
O14 Dy1 O4 114.11(10) 3_665 2_645 ?
O14 Dy1 C8 94.83(11) 3_665 2_645 ?
O14 Dy1 C36 26.95(9) 3_665 3_665 ?
C8 Dy1 Dy2 108.58(9) 2_645 2_655 ?
C36 Dy1 Dy2 152.89(8) 3_665 2_655 ?
C36 Dy1 C8 84.69(12) 3_665 2_645 ?
O2 Dy2 Dy1 136.78(8) . 2_645 ?
O2 Dy2 O6 141.91(9) . 2_645 ?
O2 Dy2 O7 127.83(11) . 2_645 ?
O2 Dy2 O11 134.83(10) . 2_645 ?
O2 Dy2 O12 135.59(10) . 2_645 ?
O2 Dy2 O16 72.91(10) . . ?
O2 Dy2 O18 73.48(11) . . ?
O2 Dy2 C21 138.90(11) . 2_645 ?
O2 Dy2 C35 138.26(11) . 2_645 ?
O6 Dy2 Dy1 34.64(6) 2_645 2_645 ?
O6 Dy2 O11 64.17(8) 2_645 2_645 ?
O6 Dy2 C21 26.39(9) 2_645 2_645 ?
O6 Dy2 C35 74.78(9) 2_645 2_645 ?
O7 Dy2 Dy1 83.37(6) 2_645 2_645 ?
O7 Dy2 O6 51.86(8) 2_645 2_645 ?
O7 Dy2 O11 97.33(8) 2_645 2_645 ?
O7 Dy2 C21 25.66(9) 2_645 2_645 ?
O7 Dy2 C35 88.08(10) 2_645 2_645 ?
O8 Dy2 Dy1 56.23(7) . 2_645 ?
O8 Dy2 O2 80.56(11) . . ?
O8 Dy2 O6 77.04(10) . 2_645 ?
O8 Dy2 O7 125.79(10) . 2_645 ?
O8 Dy2 O11 71.25(9) . 2_645 ?
O8 Dy2 O12 119.74(10) . 2_645 ?
O8 Dy2 O16 79.81(10) . . ?
O8 Dy2 O18 84.45(11) . . ?
O8 Dy2 C21 101.16(11) . 2_645 ?
O8 Dy2 C35 95.57(11) . 2_645 ?
O11 Dy2 Dy1 35.60(5) 2_645 2_645 ?
O11 Dy2 C21 82.07(9) 2_645 2_645 ?
O11 Dy2 C35 25.07(9) 2_645 2_645 ?
O12 Dy2 Dy1 75.33(7) 2_645 2_645 ?
O12 Dy2 O6 82.48(9) 2_645 2_645 ?
O12 Dy2 O7 74.66(10) 2_645 2_645 ?
O12 Dy2 O11 48.90(8) 2_645 2_645 ?
O12 Dy2 O16 144.49(10) 2_645 . ?
O12 Dy2 O18 70.27(11) 2_645 . ?
O12 Dy2 C21 79.44(10) 2_645 2_645 ?
O12 Dy2 C35 24.16(10) 2_645 2_645 ?
O16 Dy2 Dy1 96.77(7) . 2_645 ?
O16 Dy2 O6 73.10(9) . 2_645 ?
O16 Dy2 O7 70.02(9) . 2_645 ?
O16 Dy2 O11 132.35(9) . 2_645 ?
O16 Dy2 O18 144.72(10) . . ?
O16 Dy2 C21 67.16(10) . 2_645 ?
O16 Dy2 C35 147.77(10) . 2_645 ?
O17 Dy2 Dy1 150.18(7) . 2_645 ?
O17 Dy2 O2 73.00(10) . . ?
O17 Dy2 O6 126.20(10) . 2_645 ?
O17 Dy2 O7 74.49(10) . 2_645 ?
O17 Dy2 O8 153.47(10) . . ?
O17 Dy2 O11 127.56(9) . 2_645 ?
O17 Dy2 O12 79.67(10) . 2_645 ?
O17 Dy2 O16 94.18(11) . . ?
O17 Dy2 O18 86.04(12) . . ?
O17 Dy2 C21 100.14(11) . 2_645 ?
O17 Dy2 C35 102.63(11) . 2_645 ?
O18 Dy2 Dy1 100.34(8) . 2_645 ?
O18 Dy2 O6 133.33(10) . 2_645 ?
O18 Dy2 O7 142.35(10) . 2_645 ?
O18 Dy2 O11 69.38(9) . 2_645 ?
O18 Dy2 C21 147.51(10) . 2_645 ?
O18 Dy2 C35 64.78(10) . 2_645 ?
C21 Dy2 Dy1 59.64(8) 2_645 2_645 ?
C21 Dy2 C35 82.78(10) 2_645 2_645 ?
C35 Dy2 Dy1 56.19(8) 2_645 2_645 ?
C7 O1 Dy1 163.4(3) . . ?
C7 O2 Dy2 168.2(3) . . ?
C8 O3 Dy1 95.5(2) . 2_655 ?
C8 O4 Dy1 90.9(2) . 2_655 ?
C9 O5 C1 116.9(3) . . ?
Dy1 O6 Dy2 107.09(10) . 2_655 ?
C21 O6 Dy1 150.8(2) . . ?
C21 O6 Dy2 90.6(2) . 2_655 ?
C21 O7 Dy2 96.2(2) . 2_655 ?
C22 O8 Dy2 154.4(3) . . ?
C22 O9 Dy1 118.1(3) . 2_645 ?
C23 O10 C15 120.1(3) . . ?
Dy1 O11 Dy2 98.72(9) . 2_655 ?
C35 O11 Dy1 137.4(2) . . ?
C35 O11 Dy2 82.2(2) . 2_655 ?
C35 O12 Dy2 104.6(2) . 2_655 ?
C36 O13 Dy1 93.2(2) . 3_665 ?
C36 O14 Dy1 91.1(2) . 3_665 ?
C37 O15 C29 120.2(3) . . ?
Dy2 O16 H16A 121.0 . . ?
Dy2 O16 H16B 105.9 . . ?
H16A O16 H16B 105.9 . . ?
Dy2 O17 H17A 124.9 . . ?
Dy2 O17 H17B 126.4 . . ?
H17A O17 H17B 107.8 . . ?
Dy2 O18 H18A 106.2 . . ?
Dy2 O18 H18B 122.3 . . ?
H18A O18 H18B 107.6 . . ?
C2 C1 O5 116.9(3) . . ?
C6 C1 O5 121.6(4) . . ?
C6 C1 C2 121.5(4) . . ?
C1 C2 H2 120.3 . . ?
C1 C2 C3 119.3(3) . . ?
C3 C2 H2 120.3 . . ?
C2 C3 C7 120.4(3) . . ?
C4 C3 C2 119.4(3) . . ?
C4 C3 C7 120.2(3) . . ?
C3 C4 H4 119.9 . . ?
C5 C4 C3 120.1(3) . . ?
C5 C4 H4 119.9 . . ?
C4 C5 C8 120.1(3) . . ?
C6 C5 C4 120.3(3) . . ?
C6 C5 C8 119.5(3) . . ?
C1 C6 C5 119.2(4) . . ?
C1 C6 H6 120.4 . . ?
C5 C6 H6 120.4 . . ?
O1 C7 C3 117.0(3) . . ?
O2 C7 O1 124.9(3) . . ?
O2 C7 C3 118.0(3) . . ?
O3 C8 Dy1 57.61(19) . 2_655 ?
O3 C8 C5 118.9(3) . . ?
O4 C8 Dy1 62.7(2) . 2_655 ?
O4 C8 O3 120.3(3) . . ?
O4 C8 C5 120.8(3) . . ?
C5 C8 Dy1 176.5(3) . 2_655 ?
O5 C9 C10 115.9(4) . . ?
C14 C9 O5 125.3(4) . . ?
C14 C9 C10 118.7(4) . . ?
C9 C10 H10 118.6 . . ?
N1 C10 C9 122.8(4) . . ?
N1 C10 H10 118.6 . . ?
C12 N1 C10 117.7(4) . . ?
N1 C12 H12 118.3 . . ?
N1 C12 C13 123.5(5) . . ?
C13 C12 H12 118.3 . . ?
C12 C13 H13 120.9 . . ?
C14 C13 C12 118.2(5) . . ?
C14 C13 H13 120.9 . . ?
C9 C14 C13 118.9(4) . . ?
C9 C14 H14 120.5 . . ?
C13 C14 H14 120.5 . . ?
C16 C15 O10 117.8(3) . . ?
C16 C15 C20 120.8(4) . . ?
C20 C15 O10 121.2(3) . . ?
C15 C16 H16 120.2 . . ?
C15 C16 C17 119.7(4) . . ?
C17 C16 H16 120.2 . . ?
C16 C17 C18 119.5(4) . . ?
C16 C17 C21 117.6(3) . . ?
C18 C17 C21 122.8(3) . . ?
C17 C18 H18 119.8 . . ?
C19 C18 C17 120.4(4) . . ?
C19 C18 H18 119.8 . . ?
C18 C19 C22 120.5(3) . . ?
C20 C19 C18 119.8(3) . . ?
C20 C19 C22 119.6(3) . . ?
C15 C20 H20 120.2 . . ?
C19 C20 C15 119.7(4) . . ?
C19 C20 H20 120.2 . . ?
O6 C21 Dy2 62.99(19) . 2_655 ?
O6 C21 C17 120.6(3) . . ?
O7 C21 Dy2 58.2(2) . 2_655 ?
O7 C21 O6 120.5(4) . . ?
O7 C21 C17 118.8(4) . . ?
C17 C21 Dy2 169.0(3) . 2_655 ?
O8 C22 O9 124.3(4) . . ?
O8 C22 C19 117.7(3) . . ?
O9 C22 C19 117.9(4) . . ?
O10 C23 C28 115.7(4) . . ?
C24 C23 O10 124.7(4) . . ?
C24 C23 C28 119.6(5) . . ?
C23 C24 H24 118.5 . . ?
N2 C24 C23 123.1(5) . . ?
N2 C24 H24 118.5 . . ?
C26 N2 C24 117.2(5) . . ?
N2 C26 H26 118.5 . . ?
N2 C26 C27 123.0(6) . . ?
C27 C26 H26 118.5 . . ?
C26 C27 H27 119.8 . . ?
C26 C27 C28 120.4(6) . . ?
C28 C27 H27 119.8 . . ?
C23 C28 H28 121.6 . . ?
C27 C28 C23 116.8(5) . . ?
C27 C28 H28 121.6 . . ?
C30 C29 O15 116.5(3) . . ?
C30 C29 C34 121.3(3) . . ?
C34 C29 O15 121.9(4) . . ?
C29 C30 H30 120.1 . . ?
C29 C30 C31 119.9(4) . . ?
C31 C30 H30 120.1 . . ?
C30 C31 C32 120.0(4) . . ?
C30 C31 C35 117.0(3) . . ?
C32 C31 C35 122.9(3) . . ?
C31 C32 H32 120.4 . . ?
C33 C32 C31 119.3(4) . . ?
C33 C32 H32 120.4 . . ?
C32 C33 C34 120.7(4) . . ?
C32 C33 C36 120.6(3) . . ?
C34 C33 C36 118.5(3) . . ?
C29 C34 C33 118.8(4) . . ?
C29 C34 H34 120.6 . . ?
C33 C34 H34 120.6 . . ?
O11 C35 Dy2 72.7(2) . 2_655 ?
O11 C35 C31 119.2(4) . . ?
O12 C35 Dy2 51.20(19) . 2_655 ?
O12 C35 O11 122.6(4) . . ?
O12 C35 C31 118.1(3) . . ?
C31 C35 Dy2 160.8(2) . 2_655 ?
O13 C36 Dy1 59.8(2) . 3_665 ?
O13 C36 C33 120.1(3) . . ?
O14 C36 Dy1 61.9(2) . 3_665 ?
O14 C36 O13 120.9(4) . . ?
O14 C36 C33 119.0(3) . . ?
C33 C36 Dy1 168.6(3) . 3_665 ?
O15 C37 C42 116.0(4) . . ?
C38 C37 O15 124.6(4) . . ?
C38 C37 C42 119.2(4) . . ?
C37 C38 H38 118.6 . . ?
N3 C38 C37 122.8(4) . . ?
N3 C38 H38 118.6 . . ?
C40 N3 C38 117.2(4) . . ?
N3 C40 H40 118.6 . . ?
N3 C40 C41 122.8(4) . . ?
C41 C40 H40 118.6 . . ?
C40 C41 H41 119.9 . . ?
C40 C41 C42 120.2(4) . . ?
C42 C41 H41 119.9 . . ?
C37 C42 H42 121.2 . . ?
C41 C42 C37 117.7(4) . . ?
C41 C42 H42 121.2 . . ?

loop_
_geom_bond_atom_site_label_1
_geom_bond_atom_site_label_2
_geom_bond_distance
_geom_bond_site_symmetry_2
_geom_bond_publ_flag
Dy1 Dy2 3.9410(3) 2_655 ?
Dy1 O1 2.258(3) . ?
Dy1 O3 2.375(3) 2_645 ?
Dy1 O4 2.488(3) 2_645 ?
Dy1 O6 2.344(3) . ?
Dy1 O9 2.380(3) 2_655 ?
Dy1 O11 2.321(2) . ?
Dy1 O13 2.408(3) 3_665 ?
Dy1 O14 2.454(3) 3_665 ?
Dy1 C8 2.800(4) 2_645 ?
Dy1 C36 2.781(4) 3_665 ?
Dy2 O2 2.314(3) . ?
Dy2 O6 2.553(3) 2_645 ?
Dy2 O7 2.450(3) 2_645 ?
Dy2 O8 2.292(3) . ?
Dy2 O11 2.853(3) 2_645 ?
Dy2 O12 2.384(3) 2_645 ?
Dy2 O16 2.423(3) . ?
Dy2 O17 2.291(3) . ?
Dy2 O18 2.437(3) . ?
Dy2 C21 2.866(4) 2_645 ?
Dy2 C35 2.960(4) 2_645 ?
O1 C7 1.242(4) . ?
O2 C7 1.242(4) . ?
O3 C8 1.272(4) . ?
O4 C8 1.247(4) . ?
O5 C1 1.400(4) . ?
O5 C9 1.372(5) . ?
O6 C21 1.274(5) . ?
O7 C21 1.248(4) . ?
O8 C22 1.252(5) . ?
O9 C22 1.254(5) . ?
O10 C15 1.396(5) . ?
O10 C23 1.381(5) . ?
O11 C35 1.266(5) . ?
O12 C35 1.252(5) . ?
O13 C36 1.263(4) . ?
O14 C36 1.261(4) . ?
O15 C29 1.398(4) . ?
O15 C37 1.377(4) . ?
O16 H16A 0.8199 . ?
O16 H16B 0.8201 . ?
O17 H17A 0.8203 . ?
O17 H17B 0.8201 . ?
O18 H18A 0.8186 . ?
O18 H18B 0.8212 . ?
C1 C2 1.379(5) . ?
C1 C6 1.378(5) . ?
C2 H2 0.9300 . ?
C2 C3 1.395(5) . ?
C3 C4 1.393(5) . ?
C3 C7 1.499(5) . ?
C4 H4 0.9300 . ?
C4 C5 1.384(5) . ?
C5 C6 1.382(5) . ?
C5 C8 1.493(5) . ?
C6 H6 0.9300 . ?
C9 C10 1.386(5) . ?
C9 C14 1.367(6) . ?
C10 H10 0.9300 . ?
C10 N1 1.323(5) . ?
N1 C12 1.322(6) . ?
C12 H12 0.9300 . ?
C12 C13 1.379(7) . ?
C13 H13 0.9300 . ?
C13 C14 1.375(7) . ?
C14 H14 0.9300 . ?
C15 C16 1.381(5) . ?
C15 C20 1.387(5) . ?
C16 H16 0.9300 . ?
C16 C17 1.388(5) . ?
C17 C18 1.390(5) . ?
C17 C21 1.507(5) . ?
C18 H18 0.9300 . ?
C18 C19 1.389(5) . ?
C19 C20 1.380(5) . ?
C19 C22 1.518(5) . ?
C20 H20 0.9300 . ?
C23 C24 1.374(7) . ?
C23 C28 1.383(6) . ?
C24 H24 0.9300 . ?
C24 N2 1.343(6) . ?
N2 C26 1.322(7) . ?
C26 H26 0.9300 . ?
C26 C27 1.373(8) . ?
C27 H27 0.9300 . ?
C27 C28 1.378(8) . ?
C28 H28 0.9300 . ?
C29 C30 1.372(5) . ?
C29 C34 1.385(6) . ?
C30 H30 0.9300 . ?
C30 C31 1.393(5) . ?
C31 C32 1.394(5) . ?
C31 C35 1.506(5) . ?
C32 H32 0.9300 . ?
C32 C33 1.392(5) . ?
C33 C34 1.396(5) . ?
C33 C36 1.503(5) . ?
C34 H34 0.9300 . ?
C37 C38 1.372(6) . ?
C37 C42 1.381(5) . ?
C38 H38 0.9300 . ?
C38 N3 1.344(5) . ?
N3 C40 1.334(6) . ?
C40 H40 0.9300 . ?
C40 C41 1.364(7) . ?
C41 H41 0.9300 . ?
C41 C42 1.371(6) . ?
C42 H42 0.9300 . ?

loop_
_geom_hbond_atom_site_label_D
_geom_hbond_atom_site_label_H
_geom_hbond_atom_site_label_A
_geom_hbond_distance_DH
_geom_hbond_distance_HA
_geom_hbond_distance_DA
_geom_hbond_angle_DHA
_geom_hbond_site_symmetry_A
_geom_hbond_publ_flag
O16 H16A O14 0.82 2.35 3.092(4) 150.7 3_665 yes
O16 H16B O3 0.82 1.97 2.697(4) 147.1 2_645 yes
O17 H17A N1 0.82 1.86 2.673(5) 168.5 2_745 yes
O17 H17B N3 0.82 1.93 2.748(5) 173.3 1_655 yes
O18 H18B N2 0.82 2.08 2.901(6) 173.6 3_766 yes

loop_
_geom_torsion_atom_site_label_1
_geom_torsion_atom_site_label_2
_geom_torsion_atom_site_label_3
_geom_torsion_atom_site_label_4
_geom_torsion
_geom_torsion_site_symmetry_1
_geom_torsion_site_symmetry_2
_geom_torsion_site_symmetry_3
_geom_torsion_site_symmetry_4
_geom_torsion_publ_flag
Dy1 O1 C7 O2 -35.1(12) . . . . ?
Dy1 O1 C7 C3 144.6(8) . . . . ?
Dy1 O3 C8 O4 -1.1(4) 2_655 . . . ?
Dy1 O3 C8 C5 179.2(3) 2_655 . . . ?
Dy1 O4 C8 O3 1.0(4) 2_655 . . . ?
Dy1 O4 C8 C5 -179.2(4) 2_655 . . . ?
Dy1 O6 C21 Dy2 -128.4(5) . . . 2_655 ?
Dy1 O6 C21 O7 -119.4(5) . . . . ?
Dy1 O6 C21 C17 63.5(6) . . . . ?
Dy1 O9 C22 O8 -13.3(5) 2_645 . . . ?
Dy1 O9 C22 C19 163.9(2) 2_645 . . . ?
Dy1 O11 C35 Dy2 94.4(3) . . . 2_655 ?
Dy1 O11 C35 O12 82.4(5) . . . . ?
Dy1 O11 C35 C31 -102.1(4) . . . . ?
Dy1 O13 C36 O14 11.0(4) 3_665 . . . ?
Dy1 O13 C36 C33 -166.8(3) 3_665 . . . ?
Dy1 O14 C36 O13 -10.8(4) 3_665 . . . ?
Dy1 O14 C36 C33 167.1(3) 3_665 . . . ?
Dy2 O2 C7 O1 -48.9(17) . . . . ?
Dy2 O2 C7 C3 131.4(13) . . . . ?
Dy2 O6 C21 O7 9.0(3) 2_655 . . . ?
Dy2 O6 C21 C17 -168.1(3) 2_655 . . . ?
Dy2 O7 C21 O6 -9.5(4) 2_655 . . . ?
Dy2 O7 C21 C17 167.7(3) 2_655 . . . ?
Dy2 O8 C22 O9 -38.9(9) . . . . ?
Dy2 O8 C22 C19 143.8(5) . . . . ?
Dy2 O11 C35 O12 -12.0(3) 2_655 . . . ?
Dy2 O11 C35 C31 163.5(3) 2_655 . . . ?
Dy2 O12 C35 O11 14.8(4) 2_655 . . . ?
Dy2 O12 C35 C31 -160.8(3) 2_655 . . . ?
O5 C1 C2 C3 -175.9(4) . . . . ?
O5 C1 C6 C5 178.8(4) . . . . ?
O5 C9 C10 N1 179.5(4) . . . . ?
O5 C9 C14 C13 -179.0(4) . . . . ?
O10 C15 C16 C17 -176.0(3) . . . . ?
O10 C15 C20 C19 175.4(4) . . . . ?
O10 C23 C24 N2 178.9(4) . . . . ?
O10 C23 C28 C27 -178.2(4) . . . . ?
O15 C29 C30 C31 -172.9(4) . . . . ?
O15 C29 C34 C33 174.0(4) . . . . ?
O15 C37 C38 N3 179.7(4) . . . . ?
O15 C37 C42 C41 -178.8(4) . . . . ?
C1 O5 C9 C10 -151.7(4) . . . . ?
C1 O5 C9 C14 30.0(6) . . . . ?
C1 C2 C3 C4 -2.6(7) . . . . ?
C1 C2 C3 C7 176.9(4) . . . . ?
C2 C1 C6 C5 1.9(8) . . . . ?
C2 C3 C4 C5 1.0(6) . . . . ?
C2 C3 C7 O1 -164.0(4) . . . . ?
C2 C3 C7 O2 15.7(6) . . . . ?
C3 C4 C5 C6 2.1(7) . . . . ?
C3 C4 C5 C8 -174.5(4) . . . . ?
C4 C3 C7 O1 15.5(6) . . . . ?
C4 C3 C7 O2 -164.8(4) . . . . ?
C4 C5 C6 C1 -3.5(7) . . . . ?
C4 C5 C8 O3 8.1(6) . . . . ?
C4 C5 C8 O4 -171.6(4) . . . . ?
C6 C1 C2 C3 1.2(7) . . . . ?
C6 C5 C8 O3 -168.5(4) . . . . ?
C6 C5 C8 O4 11.8(7) . . . . ?
C7 C3 C4 C5 -178.5(4) . . . . ?
C8 C5 C6 C1 173.1(4) . . . . ?
C9 O5 C1 C2 -137.0(4) . . . . ?
C9 O5 C1 C6 46.0(6) . . . . ?
C9 C10 N1 C12 -0.8(7) . . . . ?
C10 C9 C14 C13 2.8(6) . . . . ?
C10 N1 C12 C13 3.0(8) . . . . ?
N1 C12 C13 C14 -2.3(8) . . . . ?
C12 C13 C14 C9 -0.7(7) . . . . ?
C14 C9 C10 N1 -2.1(7) . . . . ?
C15 O10 C23 C24 9.2(6) . . . . ?
C15 O10 C23 C28 -171.4(4) . . . . ?
C15 C16 C17 C18 -0.8(6) . . . . ?
C15 C16 C17 C21 -179.2(4) . . . . ?
C16 C15 C20 C19 0.3(6) . . . . ?
C16 C17 C18 C19 2.9(6) . . . . ?
C16 C17 C21 Dy2 67.9(15) . . . 2_655 ?
C16 C17 C21 O6 174.0(4) . . . . ?
C16 C17 C21 O7 -3.1(5) . . . . ?
C17 C18 C19 C20 -3.4(6) . . . . ?
C17 C18 C19 C22 173.5(3) . . . . ?
C18 C17 C21 Dy2 -110.4(14) . . . 2_655 ?
C18 C17 C21 O6 -4.3(6) . . . . ?
C18 C17 C21 O7 178.6(3) . . . . ?
C18 C19 C20 C15 1.8(6) . . . . ?
C18 C19 C22 O8 15.2(5) . . . . ?
C18 C19 C22 O9 -162.2(4) . . . . ?
C20 C15 C16 C17 -0.8(6) . . . . ?
C20 C19 C22 O8 -167.8(4) . . . . ?
C20 C19 C22 O9 14.8(5) . . . . ?
C21 C17 C18 C19 -178.8(3) . . . . ?
C22 C19 C20 C15 -175.2(3) . . . . ?
C23 O10 C15 C16 -116.0(4) . . . . ?
C23 O10 C15 C20 68.8(5) . . . . ?
C23 C24 N2 C26 0.0(7) . . . . ?
C24 C23 C28 C27 1.2(7) . . . . ?
C24 N2 C26 C27 -0.3(8) . . . . ?
N2 C26 C27 C28 1.2(9) . . . . ?
C26 C27 C28 C23 -1.6(8) . . . . ?
C28 C23 C24 N2 -0.5(7) . . . . ?
C29 O15 C37 C38 15.3(6) . . . . ?
C29 O15 C37 C42 -168.4(4) . . . . ?
C29 C30 C31 C32 -1.0(6) . . . . ?
C29 C30 C31 C35 175.7(4) . . . . ?
C30 C29 C34 C33 -0.4(6) . . . . ?
C30 C31 C32 C33 -1.3(6) . . . . ?
C30 C31 C35 Dy2 -21.5(10) . . . 2_655 ?
C30 C31 C35 O11 -146.1(4) . . . . ?
C30 C31 C35 O12 29.6(5) . . . . ?
C31 C32 C33 C34 2.8(6) . . . . ?
C31 C32 C33 C36 178.0(4) . . . . ?
C32 C31 C35 Dy2 155.1(7) . . . 2_655 ?
C32 C31 C35 O11 30.5(6) . . . . ?
C32 C31 C35 O12 -153.8(4) . . . . ?
C32 C33 C34 C29 -2.0(6) . . . . ?
C32 C33 C36 Dy1 -88.5(14) . . . 3_665 ?
C32 C33 C36 O13 -2.3(6) . . . . ?
C32 C33 C36 O14 179.8(4) . . . . ?
C34 C29 C30 C31 1.9(6) . . . . ?
C34 C33 C36 Dy1 86.8(14) . . . 3_665 ?
C34 C33 C36 O13 172.9(4) . . . . ?
C34 C33 C36 O14 -4.9(6) . . . . ?
C35 C31 C32 C33 -177.8(4) . . . . ?
C36 C33 C34 C29 -177.2(4) . . . . ?
C37 O15 C29 C30 -130.7(4) . . . . ?
C37 O15 C29 C34 54.6(6) . . . . ?
C37 C38 N3 C40 -2.0(7) . . . . ?
C38 C37 C42 C41 -2.2(7) . . . . ?
C38 N3 C40 C41 -0.7(7) . . . . ?
N3 C40 C41 C42 1.8(8) . . . . ?
C40 C41 C42 C37 -0.3(8) . . . . ?
C42 C37 C38 N3 3.5(7) . . . . ?

loop_
_platon_squeeze_void_nr
_platon_squeeze_void_average_x
_platon_squeeze_void_average_y
_platon_squeeze_void_average_z
_platon_squeeze_void_volume
_platon_squeeze_void_count_electrons
_platon_squeeze_void_content
1 0.500 0.000 1.000 256 75 '2 H2O'
2 0.000 0.500 0.500 256 75 '2 H2O'
